data_7056989
loop_
_publ_author_name
'Lu, Taotao'
'Yang, Chu-Fan'
'Steren, Carlos A.'
'Fei, Fan'
'Chen, Xue-Tai'
'Xue, Zi-Ling'

_publ_section_title
;
 Synthesis and characterization of Ag(i) and Au(i) complexes with
 macrocyclic hybrid amine N-heterocyclic carbene ligands
;
_journal_issue 6
_journal_name_full 'New Journal of Chemistry'
_journal_page_first 4700
_journal_paper_doi 10.1039/C7NJ04020B
_journal_volume 42
_journal_year 2018
_chemical_formula_moiety 'C46 H52 Ag3 N12, 3(F6 P) [+ solvent]'
_chemical_formula_sum 'C46 H52 Ag3 F18 N12 P3'
_chemical_formula_weight 1531.51
_space_group_crystal_system orthorhombic
_space_group_IT_number 63
_space_group_name_Hall '-C 2c 2'
_space_group_name_H-M_alt 'C m c m'
_symmetry_space_group_name_Hall '-C 2c 2'
_symmetry_space_group_name_H-M 'C m c m'
_atom_sites_solution_hydrogens mixed
_audit_creation_method SHELXL-2014/7
_audit_update_record
;
2018-01-21 deposited with the CCDC.
2018-02-06 downloaded from the CCDC.
;
_cell_angle_alpha 90
_cell_angle_beta 90
_cell_angle_gamma 90
_cell_formula_units_Z 4
_cell_length_a 16.284(2)
_cell_length_b 21.324(3)
_cell_length_c 17.361(2)
_cell_measurement_reflns_used 5494
_cell_measurement_temperature 150(2)
_cell_measurement_theta_max 26.19
_cell_measurement_theta_min 2.24
_cell_volume 6028.4(13)
_computing_cell_refinement 'Bruker SAINT'
_computing_data_collection 'Bruker APEX2'
_computing_data_reduction 'Bruker SAINT'
_computing_molecular_graphics 'Bruker SHELXTL'
_computing_publication_material 'Bruker SHELXTL'
_computing_structure_refinement 'SHELXL-2014/7 (Sheldrick, 2014)'
_computing_structure_solution 'SHELXS-97 (Sheldrick 2008)'
_diffrn_ambient_temperature 150(2)
_diffrn_measured_fraction_theta_full 0.998
_diffrn_measured_fraction_theta_max 0.997
_diffrn_measurement_device_type 'APEX2 CCD detector'
_diffrn_measurement_method 'omega scan'
_diffrn_radiation_type MoK\a
_diffrn_radiation_wavelength 0.71073
_diffrn_reflns_av_R_equivalents 0.1132
_diffrn_reflns_av_unetI/netI 0.0665
_diffrn_reflns_Laue_measured_fraction_full 0.998
_diffrn_reflns_Laue_measured_fraction_max 0.997
_diffrn_reflns_limit_h_max 21
_diffrn_reflns_limit_h_min -21
_diffrn_reflns_limit_k_max 27
_diffrn_reflns_limit_k_min -27
_diffrn_reflns_limit_l_max 22
_diffrn_reflns_limit_l_min -15
_diffrn_reflns_number 25651
_diffrn_reflns_point_group_measured_fraction_full 0.998
_diffrn_reflns_point_group_measured_fraction_max 0.997
_diffrn_reflns_theta_full 25.242
_diffrn_reflns_theta_max 27.543
_diffrn_reflns_theta_min 2.242
_diffrn_source 'fine-focus sealed tube'
_exptl_absorpt_coefficient_mu 1.143
_exptl_absorpt_correction_T_max 0.7456
_exptl_absorpt_correction_T_min 0.4972
_exptl_absorpt_correction_type multi-scan
_exptl_absorpt_process_details 'SADABS (Bruker, 2014)'
_exptl_crystal_colour colourless
_exptl_crystal_density_diffrn 1.687
_exptl_crystal_description plate
_exptl_crystal_F_000 3040
_exptl_crystal_size_max 0.350
_exptl_crystal_size_mid 0.320
_exptl_crystal_size_min 0.130
_refine_diff_density_max 1.857
_refine_diff_density_min -1.897
_refine_diff_density_rms 0.190
_refine_ls_extinction_method none
_refine_ls_goodness_of_fit_ref 1.167
_refine_ls_hydrogen_treatment constr
_refine_ls_matrix_type full
_refine_ls_number_parameters 204
_refine_ls_number_reflns 3714
_refine_ls_number_restraints 18
_refine_ls_restrained_S_all 1.167
_refine_ls_R_factor_all 0.0955
_refine_ls_R_factor_gt 0.0703
_refine_ls_shift/su_max 0.000
_refine_ls_shift/su_mean 0.000
_refine_ls_structure_factor_coef Fsqd
_refine_ls_weighting_details 'w=1/[\s^2^(Fo^2^)+(0.0954P)^2^+4.2326P] where P=(Fo^2^+2Fc^2^)/3'
_refine_ls_weighting_scheme calc
_refine_ls_wR_factor_gt 0.1646
_refine_ls_wR_factor_ref 0.1767
_reflns_Friedel_coverage 0.000
_reflns_number_gt 2860
_reflns_number_total 3714
_reflns_threshold_expression 'I > 2\s(I)'
_cod_data_source_file c7nj04020b2.cif
_cod_data_source_block 3
_cod_depositor_comments 'Adding full bibliography for 7056979--7056989.cif.'
_cod_original_cell_volume 6028.4(15)
_cod_database_code 7056989
_shelx_shelxl_version_number 2014/7
_shelx_space_group_comment
;
The symmetry employed for this shelxl refinement is uniquely defined
by the following loop, which should always be used as a source of
symmetry information in preference to the above space-group names.
They are only intended as comments.
;
_shelx_estimated_absorpt_t_min 0.690
_shelx_estimated_absorpt_t_max 0.866

loop_
_space_group_symop_operation_xyz
'x, y, z'
'-x, -y, z+1/2'
'-x, y, -z+1/2'
'x, -y, -z'
'x+1/2, y+1/2, z'
'-x+1/2, -y+1/2, z+1/2'
'-x+1/2, y+1/2, -z+1/2'
'x+1/2, -y+1/2, -z'
'-x, -y, -z'
'x, y, -z-1/2'
'x, -y, z-1/2'
'-x, y, z'
'-x+1/2, -y+1/2, -z'
'x+1/2, y+1/2, -z-1/2'
'x+1/2, -y+1/2, z-1/2'
'-x+1/2, y+1/2, z'

loop_
_atom_site_label
_atom_site_type_symbol
_atom_site_fract_x
_atom_site_fract_y
_atom_site_fract_z
_atom_site_U_iso_or_equiv
_atom_site_adp_type
_atom_site_occupancy
_atom_site_site_symmetry_order
_atom_site_calc_flag
_atom_site_refinement_flags_posn
_atom_site_refinement_flags_adp
_atom_site_refinement_flags_occupancy
Ag1 Ag 0.10171(3) 0.27463(3) 0.2500 0.01673(19) Uani 1 2 d S T P
Ag2 Ag 0.0000 0.13864(5) 0.2500 0.0271(3) Uani 1 4 d S T P
C1 C 0.1116(3) 0.2764(2) 0.3704(3) 0.0169(11) Uani 1 1 d . . .
C2 C 0.1384(3) 0.2472(3) 0.4936(3) 0.0175(11) Uani 1 1 d . . .
C3 C 0.1173(3) 0.3103(3) 0.4947(3) 0.0170(11) Uani 1 1 d . . .
C4 C 0.1178(3) 0.3457(3) 0.5628(3) 0.0233(13) Uani 1 1 d . . .
H4 H 0.1056 0.3893 0.5634 0.028 Uiso 1 1 calc R U .
C5 C 0.1369(4) 0.3133(3) 0.6281(3) 0.0283(14) Uani 1 1 d . . .
H5 H 0.1363 0.3348 0.6759 0.034 Uiso 1 1 calc R U .
C6 C 0.1577(4) 0.2490(3) 0.6275(3) 0.0312(15) Uani 1 1 d . . .
H6 H 0.1706 0.2287 0.6747 0.037 Uiso 1 1 calc R U .
C7 C 0.1596(4) 0.2150(3) 0.5604(3) 0.0240(13) Uani 1 1 d . . .
H7 H 0.1746 0.1720 0.5595 0.029 Uiso 1 1 calc R U .
C8 C 0.0789(3) 0.3904(2) 0.3909(3) 0.0177(11) Uani 1 1 d . . .
H8A H 0.0744 0.3900 0.3341 0.021 Uiso 1 1 calc R U .
H8B H 0.1244 0.4191 0.4047 0.021 Uiso 1 1 calc R U .
C9 C 0.0000 0.4168(3) 0.4236(4) 0.0184(16) Uani 1 2 d S T P
H9A H 0.0000 0.4627 0.4153 0.022 Uiso 1 2 calc R U P
H9B H 0.0000 0.4096 0.4800 0.022 Uiso 1 2 calc R U P
C10 C 0.1480(4) 0.1635(3) 0.3916(3) 0.0223(12) Uani 1 1 d . . .
H10A H 0.1978 0.1468 0.4172 0.027 Uiso 1 1 calc R U .
H10B H 0.1575 0.1628 0.3353 0.027 Uiso 1 1 calc R U .
C11 C 0.0757(4) 0.1222(3) 0.4107(3) 0.0231(13) Uani 1 1 d . . .
H11A H 0.0857 0.0792 0.3911 0.028 Uiso 1 1 calc R U .
H11B H 0.0688 0.1198 0.4673 0.028 Uiso 1 1 calc R U .
F1 F 1.0000 0.4668(3) 0.2500 0.043(2) Uani 1 4 d S T P
F2 F 1.0000 0.6165(4) 0.2500 0.061(3) Uani 1 4 d S T P
F3 F 0.9310(3) 0.5414(2) 0.3158(2) 0.0490(11) Uani 1 1 d . . .
F4 F 0.1360(3) 0.0000 0.5000 0.0461(15) Uani 1 2 d S T P
F5 F 0.3319(3) 0.0000 0.5000 0.0315(12) Uani 1 2 d S T P
F6 F 0.2334(2) 0.03228(17) 0.4173(2) 0.0402(10) Uani 1 1 d . . .
F7 F 0.2335(2) 0.06808(16) 0.5388(2) 0.0379(9) Uani 1 1 d . . .
N1 N 0.1004(3) 0.3265(2) 0.4172(3) 0.0170(9) Uani 1 1 d . . .
N2 N 0.1345(3) 0.2283(2) 0.4165(3) 0.0160(9) Uani 1 1 d . . .
N3 N 0.0000 0.1480(3) 0.3752(4) 0.0203(14) Uani 1 2 d S T P
H3 H 0.0000 0.1940 0.3864 0.024 Uiso 1 2 calc R U P
P3 P 0.23368(13) 0.0000 0.5000 0.0220(5) Uani 1 2 d S T P
P4 P 1.0000 0.54227(16) 0.2500 0.0305(8) Uani 1 4 d S T P
N4 N 0.1160(7) 0.0509(6) 0.2500 0.077(3) Uani 1 2 d S TU P
C12 C 0.1810(10) 0.0224(7) 0.2500 0.080(4) Uani 1 2 d S TU P
C13 C 0.2407(10) -0.0274(7) 0.2500 0.096(4) Uani 1 2 d S TU P
H13A H 0.2692 -0.0262 0.2997 0.145 Uiso 0.5 1 d R U P
H13B H 0.2796 -0.0174 0.2087 0.145 Uiso 0.5 1 d R U P
H13C H 0.2180 -0.0694 0.2416 0.145 Uiso 0.5 1 d R U P

loop_
_atom_site_aniso_label
_atom_site_aniso_U_11
_atom_site_aniso_U_22
_atom_site_aniso_U_33
_atom_site_aniso_U_23
_atom_site_aniso_U_13
_atom_site_aniso_U_12
Ag1 0.0197(3) 0.0204(3) 0.0102(3) 0.000 0.000 0.0014(2)
Ag2 0.0271(5) 0.0372(6) 0.0170(5) 0.000 0.000 0.000
C1 0.016(3) 0.017(3) 0.017(3) -0.001(2) 0.002(2) -0.003(2)
C2 0.012(2) 0.021(3) 0.019(3) -0.002(2) -0.005(2) 0.001(2)
C3 0.012(3) 0.026(3) 0.014(3) 0.001(2) -0.001(2) -0.004(2)
C4 0.024(3) 0.026(3) 0.021(3) -0.002(2) -0.002(2) 0.000(2)
C5 0.032(3) 0.041(4) 0.012(3) -0.004(3) -0.004(3) 0.000(3)
C6 0.037(4) 0.042(4) 0.015(3) 0.004(3) -0.010(3) -0.001(3)
C7 0.024(3) 0.023(3) 0.024(3) 0.004(2) -0.004(3) 0.005(2)
C8 0.021(3) 0.015(3) 0.017(3) -0.002(2) 0.000(2) -0.003(2)
C9 0.023(4) 0.012(4) 0.021(4) -0.001(3) 0.000 0.000
C10 0.024(3) 0.023(3) 0.019(3) 0.002(2) -0.004(2) 0.004(2)
C11 0.027(3) 0.018(3) 0.025(3) 0.004(2) -0.006(2) 0.005(2)
F1 0.085(6) 0.022(4) 0.022(4) 0.000 0.000 0.000
F2 0.106(8) 0.023(4) 0.055(6) 0.000 0.000 0.000
F3 0.059(3) 0.053(3) 0.035(2) -0.004(2) 0.013(2) 0.005(2)
F4 0.023(3) 0.052(4) 0.063(4) 0.023(3) 0.000 0.000
F5 0.022(2) 0.024(3) 0.048(3) -0.006(2) 0.000 0.000
F6 0.049(2) 0.038(2) 0.034(2) 0.0139(18) 0.0004(18) -0.0018(19)
F7 0.042(2) 0.0233(18) 0.048(2) -0.0052(17) 0.0068(19) 0.0068(17)
N1 0.017(2) 0.019(2) 0.015(2) -0.0001(18) -0.0015(19) -0.0020(19)
N2 0.017(2) 0.018(2) 0.013(2) 0.0008(18) -0.0022(18) 0.0020(19)
N3 0.020(3) 0.017(3) 0.024(4) 0.001(3) 0.000 0.000
P3 0.0218(11) 0.0184(10) 0.0258(11) 0.0047(9) 0.000 0.000
P4 0.047(2) 0.0206(16) 0.0240(16) 0.000 0.000 0.000
N4 0.099(7) 0.100(7) 0.031(4) 0.000 0.000 0.076(6)
C12 0.112(8) 0.101(8) 0.028(5) 0.000 0.000 0.053(7)
C13 0.120(9) 0.130(10) 0.039(6) 0.000 0.000 0.070(8)

loop_
_atom_type_symbol
_atom_type_description
_atom_type_scat_dispersion_real
_atom_type_scat_dispersion_imag
_atom_type_scat_source
C C 0.0033 0.0016 'International Tables Vol C Tables 4.2.6.8 and 6.1.1.4'
H H 0.0000 0.0000 'International Tables Vol C Tables 4.2.6.8 and 6.1.1.4'
N N 0.0061 0.0033 'International Tables Vol C Tables 4.2.6.8 and 6.1.1.4'
F F 0.0171 0.0103 'International Tables Vol C Tables 4.2.6.8 and 6.1.1.4'
P P 0.1023 0.0942 'International Tables Vol C Tables 4.2.6.8 and 6.1.1.4'
Ag Ag -0.8971 1.1015 'International Tables Vol C Tables 4.2.6.8 and 6.1.1.4'

loop_
_geom_angle_atom_site_label_1
_geom_angle_atom_site_label_2
_geom_angle_atom_site_label_3
_geom_angle
_geom_angle_site_symmetry_1
_geom_angle_site_symmetry_3
C1 Ag1 C1 170.9(3) . 10_556
C1 Ag1 Ag1 94.41(14) . 3
C1 Ag1 Ag1 94.41(14) 10_556 3
C1 Ag1 Ag2 93.06(14) . .
C1 Ag1 Ag2 93.06(14) 10_556 .
Ag1 Ag1 Ag2 60.267(14) 3 .
N3 Ag2 N3 169.5(3) 10_556 .
N3 Ag2 N4 93.69(12) 10_556 .
N3 Ag2 N4 93.69(12) . .
N3 Ag2 Ag1 85.45(15) 10_556 .
N3 Ag2 Ag1 85.45(15) . .
N4 Ag2 Ag1 105.0(3) . .
N3 Ag2 Ag1 85.45(15) 10_556 3
N3 Ag2 Ag1 85.45(15) . 3
N4 Ag2 Ag1 164.5(3) . 3
Ag1 Ag2 Ag1 59.47(3) . 3
N2 C1 N1 106.3(5) . .
N2 C1 Ag1 126.7(4) . .
N1 C1 Ag1 127.0(4) . .
C3 C2 C7 122.0(5) . .
C3 C2 N2 106.3(5) . .
C7 C2 N2 131.7(5) . .
C2 C3 C4 122.1(5) . .
C2 C3 N1 105.8(5) . .
C4 C3 N1 132.1(5) . .
C5 C4 C3 115.4(5) . .
C5 C4 H4 122.3 . .
C3 C4 H4 122.3 . .
C4 C5 C6 122.8(5) . .
C4 C5 H5 118.6 . .
C6 C5 H5 118.6 . .
C7 C6 C5 121.6(6) . .
C7 C6 H6 119.2 . .
C5 C6 H6 119.2 . .
C6 C7 C2 116.1(5) . .
C6 C7 H7 121.9 . .
C2 C7 H7 121.9 . .
N1 C8 C9 115.4(5) . .
N1 C8 H8A 108.4 . .
C9 C8 H8A 108.4 . .
N1 C8 H8B 108.4 . .
C9 C8 H8B 108.4 . .
H8A C8 H8B 107.5 . .
C8 C9 C8 116.2(6) . 12
C8 C9 H9A 108.2 . .
C8 C9 H9A 108.2 12 .
C8 C9 H9B 108.2 . .
C8 C9 H9B 108.2 12 .
H9A C9 H9B 107.4 . .
N2 C10 C11 111.7(5) . .
N2 C10 H10A 109.3 . .
C11 C10 H10A 109.3 . .
N2 C10 H10B 109.3 . .
C11 C10 H10B 109.3 . .
H10A C10 H10B 107.9 . .
N3 C11 C10 109.9(5) . .
N3 C11 H11A 109.7 . .
C10 C11 H11A 109.7 . .
N3 C11 H11B 109.7 . .
C10 C11 H11B 109.7 . .
H11A C11 H11B 108.2 . .
C1 N1 C3 110.6(5) . .
C1 N1 C8 125.0(5) . .
C3 N1 C8 124.3(5) . .
C1 N2 C2 111.0(4) . .
C1 N2 C10 125.6(5) . .
C2 N2 C10 123.2(4) . .
C11 N3 C11 112.3(6) 12 .
C11 N3 Ag2 112.3(4) 12 .
C11 N3 Ag2 112.3(4) . .
C11 N3 H3 106.4 12 .
C11 N3 H3 106.4 . .
Ag2 N3 H3 106.4 . .
F4 P3 F6 89.84(16) . 4_556
F4 P3 F6 89.84(16) . .
F6 P3 F6 179.7(3) 4_556 .
F4 P3 F5 180.0 . .
F6 P3 F5 90.16(16) 4_556 .
F6 P3 F5 90.16(16) . .
F4 P3 F7 89.90(15) . 4_556
F6 P3 F7 89.3(2) 4_556 4_556
F6 P3 F7 90.7(2) . 4_556
F5 P3 F7 90.10(15) . 4_556
F4 P3 F7 89.90(15) . .
F6 P3 F7 90.7(2) 4_556 .
F6 P3 F7 89.3(2) . .
F5 P3 F7 90.10(15) . .
F7 P3 F7 179.8(3) 4_556 .
F2 P4 F3 90.7(2) . 12_755
F2 P4 F3 90.7(2) . 10_556
F3 P4 F3 178.6(4) 12_755 10_556
F2 P4 F3 90.7(2) . 3_755
F3 P4 F3 90.9(3) 12_755 3_755
F3 P4 F3 89.1(3) 10_556 3_755
F2 P4 F3 90.7(2) . .
F3 P4 F3 89.1(3) 12_755 .
F3 P4 F3 90.9(3) 10_556 .
F3 P4 F3 178.6(4) 3_755 .
F2 P4 F1 180.0 . .
F3 P4 F1 89.3(2) 12_755 .
F3 P4 F1 89.3(2) 10_556 .
F3 P4 F1 89.3(2) 3_755 .
F3 P4 F1 89.3(2) . .
C12 N4 Ag2 165.1(13) . .
N4 C12 C13 162.4(19) . .
C12 C13 H13A 107.5 . .
C12 C13 H13B 106.1 . .
H13A C13 H13B 109.5 . .
C12 C13 H13C 114.7 . .
H13A C13 H13C 109.5 . .
H13B C13 H13C 109.5 . .

loop_
_geom_bond_atom_site_label_1
_geom_bond_atom_site_label_2
_geom_bond_distance
_geom_bond_site_symmetry_2
Ag1 C1 2.097(6) .
Ag1 C1 2.097(6) 10_556
Ag1 Ag1 3.3126(12) 3
Ag1 Ag2 3.3396(11) .
Ag2 N3 2.183(7) 10_556
Ag2 N3 2.183(7) .
Ag2 N4 2.659(9) .
Ag2 Ag1 3.3396(11) 3
C1 N2 1.353(7) .
C1 N1 1.354(7) .
C2 C3 1.387(8) .
C2 C7 1.391(7) .
C2 N2 1.400(7) .
C3 C4 1.404(8) .
C3 N1 1.415(7) .
C4 C5 1.364(8) .
C4 H4 0.9500 .
C5 C6 1.412(9) .
C5 H5 0.9500 .
C6 C7 1.372(8) .
C6 H6 0.9500 .
C7 H7 0.9500 .
C8 N1 1.481(7) .
C8 C9 1.512(6) .
C8 H8A 0.9900 .
C8 H8B 0.9900 .
C9 C8 1.512(6) 12
C9 H9A 0.9900 .
C9 H9B 0.9900 .
C10 N2 1.463(7) .
C10 C11 1.507(8) .
C10 H10A 0.9900 .
C10 H10B 0.9900 .
C11 N3 1.485(6) .
C11 H11A 0.9900 .
C11 H11B 0.9900 .
F1 P4 1.609(8) .
F2 P4 1.583(9) .
F3 P4 1.602(4) .
F4 P3 1.591(6) .
F5 P3 1.599(5) .
F6 P3 1.593(4) .
F7 P3 1.601(3) .
N3 C11 1.485(6) 12
N3 H3 1.0000 .
P3 F6 1.593(4) 4_556
P3 F7 1.601(3) 4_556
P4 F3 1.602(4) 12_755
P4 F3 1.602(4) 10_556
P4 F3 1.602(4) 3_755
N4 C12 1.221(15) .
C12 C13 1.439(17) .
C13 H13A 0.9800 .
C13 H13B 0.9800 .
C13 H13C 0.9800 .
